data_7234960
loop_
_publ_author_name
'Chen, Xiaoli'
'Cui, Hua-Li'
'Yang, Hua'
'Wang, Xiao'
'Liu, Ling'
'Ren, Yi Xia'
'Wang, Ji-Jiang'

_publ_section_title
;
 Reasonable Design, crystal Structure and sensing properties of Series
 Luminescent MOF Based on the Flexible Tetracarboxylate Ligand and
 N&#x2011;Donor Ligands
;
_journal_name_full CrystEngComm
_journal_paper_doi 10.1039/C9CE01186B
_journal_year 2019
_chemical_formula_moiety 'C40 H34 Cd2 N4 O11'
_chemical_formula_sum 'C40 H34 Cd2 N4 O11'
_chemical_formula_weight 971.51
_space_group_crystal_system monoclinic
_space_group_IT_number 14
_space_group_name_Hall '-P 2ybc'
_space_group_name_H-M_alt 'P 1 21/c 1'
_atom_sites_solution_hydrogens mixed
_audit_creation_method SHELXL-2016/6
_audit_update_record
;
2019-10-11 deposited with the CCDC.	2019-11-04 downloaded from the CCDC.
;
_cell_angle_alpha 90
_cell_angle_beta 94.124(2)
_cell_angle_gamma 90
_cell_formula_units_Z 4
_cell_length_a 10.0899(13)
_cell_length_b 19.568(3)
_cell_length_c 19.173(2)
_cell_measurement_reflns_used 9108
_cell_measurement_temperature 293(2)
_cell_measurement_theta_max 28.92
_cell_measurement_theta_min 2.34
_cell_volume 3775.7(9)
_computing_structure_refinement 'SHELXL-2016/6 (Sheldrick, 2016)'
_diffrn_ambient_temperature 293(2)
_diffrn_measured_fraction_theta_full 0.999
_diffrn_measured_fraction_theta_max 0.998
_diffrn_measurement_device_type 'CCD area detector'
_diffrn_measurement_method 'phi and omega scans'
_diffrn_radiation_type MoK\a
_diffrn_radiation_wavelength 0.71073
_diffrn_reflns_av_R_equivalents 0.0215
_diffrn_reflns_av_unetI/netI 0.0252
_diffrn_reflns_Laue_measured_fraction_full 0.999
_diffrn_reflns_Laue_measured_fraction_max 0.998
_diffrn_reflns_limit_h_max 12
_diffrn_reflns_limit_h_min -11
_diffrn_reflns_limit_k_max 22
_diffrn_reflns_limit_k_min -23
_diffrn_reflns_limit_l_max 23
_diffrn_reflns_limit_l_min -19
_diffrn_reflns_number 19454
_diffrn_reflns_point_group_measured_fraction_full 0.999
_diffrn_reflns_point_group_measured_fraction_max 0.998
_diffrn_reflns_theta_full 25.242
_diffrn_reflns_theta_max 25.495
_diffrn_reflns_theta_min 2.024
_exptl_absorpt_coefficient_mu 1.195
_exptl_absorpt_correction_T_max 0.877
_exptl_absorpt_correction_T_min 0.842
_exptl_absorpt_correction_type multi-scan
_exptl_crystal_colour colourless
_exptl_crystal_density_diffrn 1.709
_exptl_crystal_description block
_exptl_crystal_F_000 1944
_exptl_crystal_size_max 0.240
_exptl_crystal_size_mid 0.120
_exptl_crystal_size_min 0.110
_refine_diff_density_max 1.076
_refine_diff_density_min -0.710
_refine_diff_density_rms 0.071
_refine_ls_extinction_method none
_refine_ls_goodness_of_fit_ref 0.997
_refine_ls_hydrogen_treatment mixed
_refine_ls_matrix_type full
_refine_ls_number_parameters 496
_refine_ls_number_reflns 7011
_refine_ls_number_restraints 4
_refine_ls_restrained_S_all 0.997
_refine_ls_R_factor_all 0.0402
_refine_ls_R_factor_gt 0.0291
_refine_ls_shift/su_max 0.002
_refine_ls_shift/su_mean 0.000
_refine_ls_structure_factor_coef Fsqd
_refine_ls_weighting_details 'w=1/[\s^2^(Fo^2^)+(0.0303P)^2^+4.7012P] where P=(Fo^2^+2Fc^2^)/3'
_refine_ls_weighting_scheme calc
_refine_ls_wR_factor_gt 0.0662
_refine_ls_wR_factor_ref 0.0696
_reflns_Friedel_coverage 0.000
_reflns_number_gt 5825
_reflns_number_total 7011
_reflns_threshold_expression 'I > 2\s(I)'
_cod_data_source_file c9ce01186b2.cif
_cod_data_source_block t_CCDC1
_cod_original_sg_symbol_H-M 'P 21/c'
_cod_database_code 7234960
_shelx_shelxl_version_number 2016/6
_shelx_space_group_comment
;
The symmetry employed for this shelxl refinement is uniquely defined
by the following loop, which should always be used as a source of
symmetry information in preference to the above space-group names.
They are only intended as comments.
;
_shelx_estimated_absorpt_t_min 0.762
_shelx_estimated_absorpt_t_max 0.880

loop_
_space_group_symop_operation_xyz
'x, y, z'
'-x, y+1/2, -z+1/2'
'-x, -y, -z'
'x, -y-1/2, z-1/2'

loop_
_atom_site_label
_atom_site_type_symbol
_atom_site_fract_x
_atom_site_fract_y
_atom_site_fract_z
_atom_site_U_iso_or_equiv
_atom_site_adp_type
_atom_site_occupancy
_atom_site_site_symmetry_order
_atom_site_calc_flag
_atom_site_refinement_flags_posn
_atom_site_refinement_flags_adp
Cd1 Cd -0.04854(2) -0.05994(2) 0.58105(2) 0.03291(7) Uani 1 1 d . .
Cd2 Cd 0.48267(2) 0.58153(2) 0.60061(2) 0.03323(7) Uani 1 1 d . .
O1 O 0.1888(2) -0.05655(12) 0.60056(13) 0.0452(4) Uani 1 1 d . .
O2 O 0.0965(2) 0.03492(12) 0.55163(13) 0.0452(4) Uani 1 1 d . .
O3 O 0.6956(2) -0.07253(11) 0.59119(13) 0.0433(6) Uani 1 1 d . .
O4 O 0.8049(2) 0.02527(12) 0.59157(13) 0.0465(6) Uani 1 1 d . .
O5 O 0.4630(2) 0.20977(10) 0.55889(11) 0.0369(5) Uani 1 1 d . .
O6 O 0.4522(3) 0.48399(11) 0.67441(13) 0.0510(4) Uani 1 1 d . .
O7 O 0.6028(3) 0.46662(12) 0.59943(13) 0.0510(4) Uani 1 1 d . .
O8 O 0.4004(2) 0.39052(11) 0.50580(12) 0.0448(4) Uani 1 1 d . .
O9 O 0.5708(2) 0.32648(11) 0.48435(12) 0.0448(4) Uani 1 1 d . .
O10 O 0.3201(2) 0.52321(12) 0.53127(13) 0.0426(5) Uani 1 1 d D .
H10A H 0.322(4) 0.5303(19) 0.4873(7) 0.051 Uiso 1 1 d D U
H10B H 0.336(4) 0.4803(6) 0.5319(19) 0.051 Uiso 1 1 d D U
O11 O 0.4751(5) 0.31055(16) 0.90457(16) 0.0854(11) Uani 1 1 d D .
H11A H 0.428(5) 0.3465(17) 0.910(3) 0.102 Uiso 1 1 d D U
H11B H 0.494(5) 0.291(2) 0.9443(14) 0.102 Uiso 1 1 d D U
N1 N -0.0386(3) -0.08383(14) 0.70642(15) 0.0406(6) Uani 1 1 d . .
N2 N -0.0229(3) -0.33158(13) 1.03857(14) 0.0356(6) Uani 1 1 d . .
N3 N 0.6627(3) 0.61889(13) 0.67097(14) 0.0396(6) Uani 1 1 d . .
N4 N 1.3221(3) 0.63214(14) 0.66513(14) 0.0397(6) Uani 1 1 d . .
C1 C 0.1971(3) 0.00272(18) 0.5767(2) 0.0452(4) Uani 1 1 d . .
C2 C 0.3305(3) 0.03716(15) 0.57973(15) 0.0286(6) Uani 1 1 d . .
C3 C 0.4467(3) -0.00078(15) 0.58874(15) 0.0287(6) Uani 1 1 d . .
H3 H 0.442443 -0.047782 0.595384 0.034 Uiso 1 1 calc R U
C4 C 0.5701(3) 0.03161(15) 0.58785(15) 0.0279(6) Uani 1 1 d . .
C5 C 0.5748(3) 0.10228(15) 0.57953(15) 0.0309(7) Uani 1 1 d . .
H5 H 0.656270 0.124467 0.579090 0.037 Uiso 1 1 calc R U
C6 C 0.4583(3) 0.13922(14) 0.57195(15) 0.0299(6) Uani 1 1 d . .
C7 C 0.3363(3) 0.10738(15) 0.57113(15) 0.0301(6) Uani 1 1 d . .
H7 H 0.258569 0.132841 0.564859 0.036 Uiso 1 1 calc R U
C8 C 0.6981(3) -0.00862(17) 0.59094(16) 0.0345(7) Uani 1 1 d . .
C9 C 0.4849(3) 0.25342(14) 0.61542(16) 0.0294(6) Uani 1 1 d . .
C10 C 0.4898(3) 0.23102(16) 0.68403(17) 0.0385(7) Uani 1 1 d . .
H10 H 0.482286 0.184706 0.693877 0.046 Uiso 1 1 calc R U
C11 C 0.5061(4) 0.27813(17) 0.73794(17) 0.0431(8) Uani 1 1 d . .
H11 H 0.509274 0.263300 0.784115 0.052 Uiso 1 1 calc R U
C12 C 0.5176(3) 0.34673(16) 0.72362(17) 0.0398(8) Uani 1 1 d . .
H12 H 0.528451 0.377972 0.760132 0.048 Uiso 1 1 calc R U
C13 C 0.5131(3) 0.36942(15) 0.65500(16) 0.0314(7) Uani 1 1 d . .
C14 C 0.4963(3) 0.32254(14) 0.59922(15) 0.0273(6) Uani 1 1 d . .
C15 C 0.5236(3) 0.44475(15) 0.64155(17) 0.0357(7) Uani 1 1 d . .
C16 C 0.4881(4) 0.34756(17) 0.52476(18) 0.0448(4) Uani 1 1 d . .
C17 C -0.1488(4) -0.0925(2) 0.7407(2) 0.0536(10) Uani 1 1 d . .
H17 H -0.229449 -0.097057 0.714448 0.064 Uiso 1 1 calc R U
C18 C -0.1493(4) -0.0951(2) 0.8124(2) 0.0556(10) Uani 1 1 d . .
H18 H -0.228808 -0.102155 0.833043 0.067 Uiso 1 1 calc R U
C19 C -0.0323(4) -0.08725(16) 0.85399(19) 0.0436(8) Uani 1 1 d . .
C20 C 0.0817(4) -0.07954(19) 0.8189(2) 0.0519(9) Uani 1 1 d . .
H20 H 0.163426 -0.075006 0.844154 0.062 Uiso 1 1 calc R U
C21 C 0.0751(4) -0.07852(19) 0.7465(2) 0.0479(9) Uani 1 1 d . .
H21 H 0.153884 -0.073906 0.724530 0.058 Uiso 1 1 calc R U
C22 C -0.0316(5) -0.0828(2) 0.9329(2) 0.0608(11) Uani 1 1 d . .
H22A H -0.119309 -0.095343 0.946196 0.073 Uiso 1 1 calc R U
H22B H -0.016821 -0.035495 0.946315 0.073 Uiso 1 1 calc R U
C23 C 0.0698(4) -0.12645(18) 0.9751(2) 0.0569(10) Uani 1 1 d . .
H23A H 0.149465 -0.128384 0.949651 0.068 Uiso 1 1 calc R U
H23B H 0.093075 -0.102931 1.018761 0.068 Uiso 1 1 calc R U
C24 C 0.0319(3) -0.19880(17) 0.99229(17) 0.0400(8) Uani 1 1 d . .
C25 C -0.0909(4) -0.21625(18) 1.0158(2) 0.0496(9) Uani 1 1 d . .
H25 H -0.157782 -0.183592 1.016224 0.060 Uiso 1 1 calc R U
C26 C -0.1138(3) -0.28200(17) 1.03838(19) 0.0436(8) Uani 1 1 d . .
H26 H -0.196528 -0.292177 1.054228 0.052 Uiso 1 1 calc R U
C27 C 0.0940(3) -0.31531(17) 1.01367(18) 0.0431(8) Uani 1 1 d . .
H27 H 0.158183 -0.349270 1.012074 0.052 Uiso 1 1 calc R U
C28 C 0.1238(3) -0.25074(18) 0.99030(18) 0.0438(8) Uani 1 1 d . .
H28 H 0.206196 -0.242282 0.973170 0.053 Uiso 1 1 calc R U
C29 C 0.7198(4) 0.57918(19) 0.7213(2) 0.0553(10) Uani 1 1 d . .
H29 H 0.692235 0.533942 0.723684 0.066 Uiso 1 1 calc R U
C30 C 0.8174(4) 0.60185(19) 0.76986(19) 0.0512(9) Uani 1 1 d . .
H30 H 0.857188 0.571512 0.802328 0.061 Uiso 1 1 calc R U
C31 C 0.8560(3) 0.66912(17) 0.77031(17) 0.0395(8) Uani 1 1 d . .
C32 C 0.7987(4) 0.70964(18) 0.7174(2) 0.0535(10) Uani 1 1 d . .
H32 H 0.824013 0.755162 0.714281 0.064 Uiso 1 1 calc R U
C33 C 0.7041(4) 0.68326(18) 0.6691(2) 0.0503(9) Uani 1 1 d . .
H33 H 0.667854 0.711740 0.633899 0.060 Uiso 1 1 calc R U
C34 C 0.9522(4) 0.6965(2) 0.82686(19) 0.0490(9) Uani 1 1 d . .
H34A H 0.989527 0.658487 0.854248 0.059 Uiso 1 1 calc R U
H34B H 0.904438 0.725206 0.857751 0.059 Uiso 1 1 calc R U
C35 C 1.0651(4) 0.73760(19) 0.79921(19) 0.0476(9) Uani 1 1 d . .
H35A H 1.027682 0.777255 0.774627 0.057 Uiso 1 1 calc R U
H35B H 1.121840 0.754006 0.838659 0.057 Uiso 1 1 calc R U
C36 C 1.1497(3) 0.69889(17) 0.75060(18) 0.0387(8) Uani 1 1 d . .
C37 C 1.1974(4) 0.63433(19) 0.76668(19) 0.0491(9) Uani 1 1 d . .
H37 H 1.171752 0.611991 0.806351 0.059 Uiso 1 1 calc R U
C38 C 1.2836(4) 0.60276(19) 0.7237(2) 0.0511(9) Uani 1 1 d . .
H38 H 1.316128 0.559574 0.735875 0.061 Uiso 1 1 calc R U
C39 C 1.2722(4) 0.69360(18) 0.64909(18) 0.0453(8) Uani 1 1 d . .
H39 H 1.296514 0.714549 0.608385 0.054 Uiso 1 1 calc R U
C40 C 1.1866(4) 0.72767(18) 0.68947(19) 0.0464(8) Uani 1 1 d . .
H40 H 1.153618 0.770269 0.675480 0.056 Uiso 1 1 calc R U

loop_
_atom_site_aniso_label
_atom_site_aniso_U_11
_atom_site_aniso_U_22
_atom_site_aniso_U_33
_atom_site_aniso_U_23
_atom_site_aniso_U_13
_atom_site_aniso_U_12
Cd1 0.02381(11) 0.02668(12) 0.04853(15) 0.00032(9) 0.00456(10) 0.00099(8)
Cd2 0.03849(13) 0.02676(12) 0.03446(13) 0.00019(9) 0.00287(10) 0.00061(9)
O1 0.0317(8) 0.0461(9) 0.0579(10) -0.0016(7) 0.0043(7) -0.0090(6)
O2 0.0317(8) 0.0461(9) 0.0579(10) -0.0016(7) 0.0043(7) -0.0090(6)
O3 0.0424(13) 0.0350(13) 0.0512(15) -0.0049(10) -0.0049(11) 0.0128(10)
O4 0.0259(12) 0.0499(14) 0.0641(17) -0.0037(12) 0.0059(11) 0.0057(10)
O5 0.0574(14) 0.0198(10) 0.0330(12) 0.0025(9) 0.0007(11) -0.0027(9)
O6 0.0666(12) 0.0309(9) 0.0566(11) -0.0017(8) 0.0113(9) -0.0015(8)
O7 0.0666(12) 0.0309(9) 0.0566(11) -0.0017(8) 0.0113(9) -0.0015(8)
O8 0.0570(10) 0.0371(8) 0.0406(9) 0.0045(7) 0.0047(7) 0.0055(7)
O9 0.0570(10) 0.0371(8) 0.0406(9) 0.0045(7) 0.0047(7) 0.0055(7)
O10 0.0473(14) 0.0360(13) 0.0440(14) -0.0009(11) 0.0009(12) 0.0012(11)
O11 0.154(4) 0.053(2) 0.0496(18) -0.0052(15) 0.013(2) 0.016(2)
N1 0.0342(15) 0.0410(16) 0.0466(17) 0.0026(13) 0.0024(13) -0.0004(12)
N2 0.0330(14) 0.0331(14) 0.0409(16) 0.0007(11) 0.0033(12) -0.0023(11)
N3 0.0444(16) 0.0339(15) 0.0401(16) -0.0005(12) 0.0007(13) -0.0032(12)
N4 0.0427(16) 0.0389(15) 0.0376(16) -0.0008(12) 0.0043(13) 0.0054(12)
C1 0.0317(8) 0.0461(9) 0.0579(10) -0.0016(7) 0.0043(7) -0.0090(6)
C2 0.0275(15) 0.0303(15) 0.0282(16) -0.0024(12) 0.0027(12) -0.0019(12)
C3 0.0333(16) 0.0233(14) 0.0296(16) -0.0012(12) 0.0029(13) -0.0028(12)
C4 0.0266(15) 0.0306(15) 0.0267(15) -0.0011(12) 0.0027(12) 0.0029(12)
C5 0.0284(15) 0.0307(16) 0.0340(17) -0.0007(13) 0.0045(13) -0.0084(12)
C6 0.0371(17) 0.0227(14) 0.0301(16) 0.0008(12) 0.0027(13) -0.0006(12)
C7 0.0286(15) 0.0286(15) 0.0327(17) 0.0013(12) 0.0001(13) 0.0033(12)
C8 0.0290(16) 0.0432(19) 0.0310(17) -0.0040(14) -0.0005(13) 0.0097(14)
C9 0.0292(15) 0.0231(15) 0.0363(17) -0.0011(12) 0.0040(13) 0.0007(11)
C10 0.048(2) 0.0260(16) 0.0416(19) 0.0074(14) 0.0051(16) 0.0004(14)
C11 0.061(2) 0.0367(18) 0.0309(18) 0.0040(14) 0.0005(16) 0.0011(16)
C12 0.053(2) 0.0320(17) 0.0341(18) -0.0047(14) -0.0003(15) 0.0022(15)
C13 0.0309(16) 0.0266(15) 0.0367(17) -0.0009(13) 0.0008(13) 0.0017(12)
C14 0.0226(14) 0.0262(15) 0.0331(16) 0.0026(12) 0.0016(12) 0.0024(11)
C15 0.0398(18) 0.0291(16) 0.0374(18) -0.0034(13) -0.0034(15) -0.0009(13)
C16 0.0570(10) 0.0371(8) 0.0406(9) 0.0045(7) 0.0047(7) 0.0055(7)
C17 0.038(2) 0.067(3) 0.055(2) 0.0117(19) -0.0018(18) 0.0029(17)
C18 0.045(2) 0.069(3) 0.054(2) 0.013(2) 0.0126(19) 0.0111(19)
C19 0.060(2) 0.0257(16) 0.046(2) 0.0022(14) 0.0057(18) 0.0046(15)
C20 0.050(2) 0.052(2) 0.052(2) 0.0052(18) -0.0099(18) -0.0106(17)
C21 0.040(2) 0.053(2) 0.051(2) 0.0074(17) 0.0024(17) -0.0059(16)
C22 0.098(3) 0.039(2) 0.046(2) 0.0045(17) 0.008(2) 0.009(2)
C23 0.080(3) 0.042(2) 0.046(2) 0.0059(17) -0.009(2) -0.0169(19)
C24 0.052(2) 0.0374(18) 0.0295(18) 0.0009(14) -0.0086(15) -0.0114(15)
C25 0.049(2) 0.0372(19) 0.062(2) -0.0027(17) 0.0022(18) 0.0033(16)
C26 0.0344(18) 0.0400(19) 0.057(2) -0.0003(16) 0.0055(16) -0.0023(14)
C27 0.0395(19) 0.0409(19) 0.050(2) 0.0031(15) 0.0072(16) 0.0019(15)
C28 0.0389(19) 0.050(2) 0.043(2) 0.0065(16) 0.0042(16) -0.0093(16)
C29 0.071(3) 0.036(2) 0.055(2) 0.0069(17) -0.016(2) -0.0092(18)
C30 0.062(2) 0.045(2) 0.045(2) 0.0077(16) -0.0088(18) -0.0034(18)
C31 0.0381(18) 0.048(2) 0.0338(18) -0.0081(15) 0.0104(15) -0.0031(15)
C32 0.061(2) 0.0334(19) 0.065(3) -0.0005(17) -0.005(2) -0.0105(17)
C33 0.054(2) 0.042(2) 0.054(2) 0.0100(17) -0.0073(18) -0.0029(17)
C34 0.046(2) 0.062(2) 0.041(2) -0.0144(17) 0.0074(17) -0.0089(17)
C35 0.048(2) 0.050(2) 0.046(2) -0.0171(17) 0.0051(17) -0.0043(16)
C36 0.0332(17) 0.0412(19) 0.0413(19) -0.0090(15) 0.0004(15) -0.0028(14)
C37 0.057(2) 0.049(2) 0.043(2) 0.0045(16) 0.0146(18) 0.0022(17)
C38 0.059(2) 0.041(2) 0.054(2) 0.0081(17) 0.0138(19) 0.0111(17)
C39 0.053(2) 0.047(2) 0.0370(19) 0.0076(15) 0.0081(17) 0.0093(16)
C40 0.051(2) 0.041(2) 0.048(2) 0.0017(16) 0.0064(17) 0.0113(16)

loop_
_atom_type_symbol
_atom_type_description
_atom_type_scat_dispersion_real
_atom_type_scat_dispersion_imag
_atom_type_scat_source
C C 0.0033 0.0016 'International Tables Vol C Tables 4.2.6.8 and 6.1.1.4'
H H 0.0000 0.0000 'International Tables Vol C Tables 4.2.6.8 and 6.1.1.4'
Cd Cd -0.8075 1.2024 'International Tables Vol C Tables 4.2.6.8 and 6.1.1.4'
N N 0.0061 0.0033 'International Tables Vol C Tables 4.2.6.8 and 6.1.1.4'
O O 0.0106 0.0060 'International Tables Vol C Tables 4.2.6.8 and 6.1.1.4'

loop_
_geom_angle_atom_site_label_1
_geom_angle_atom_site_label_2
_geom_angle_atom_site_label_3
_geom_angle
_geom_angle_site_symmetry_1
_geom_angle_site_symmetry_3
O4 Cd1 N2 144.08(9) 1_455 4
O4 Cd1 O1 128.44(8) 1_455 .
N2 Cd1 O1 86.80(9) 4 .
O4 Cd1 N1 91.97(9) 1_455 .
N2 Cd1 N1 100.05(9) 4 .
O1 Cd1 N1 83.23(9) . .
O4 Cd1 O2 82.34(8) 1_455 .
N2 Cd1 O2 122.25(8) 4 .
O1 Cd1 O2 53.81(8) . .
N1 Cd1 O2 112.82(9) . .
O4 Cd1 O2 82.57(8) 1_455 3_556
N2 Cd1 O2 81.07(9) 4 3_556
O1 Cd1 O2 105.13(8) . 3_556
N1 Cd1 O2 171.64(8) . 3_556
O2 Cd1 O2 72.85(8) . 3_556
O4 Cd1 O3 53.39(8) 1_455 1_455
N2 Cd1 O3 94.38(8) 4 1_455
O1 Cd1 O3 166.26(8) . 1_455
N1 Cd1 O3 83.09(8) . 1_455
O2 Cd1 O3 134.16(7) . 1_455
O2 Cd1 O3 88.57(7) 3_556 1_455
N3 Cd2 N4 95.94(10) . 1_455
N3 Cd2 O10 168.97(9) . .
N4 Cd2 O10 91.34(9) 1_455 .
N3 Cd2 O6 92.07(9) . .
N4 Cd2 O6 84.37(9) 1_455 .
O10 Cd2 O6 80.38(9) . .
N3 Cd2 O9 106.36(9) . 3_666
N4 Cd2 O9 85.00(9) 1_455 3_666
O10 Cd2 O9 82.48(8) . 3_666
O6 Cd2 O9 159.57(9) . 3_666
N3 Cd2 O8 90.57(9) . 3_666
N4 Cd2 O8 136.94(9) 1_455 3_666
O10 Cd2 O8 89.75(8) . 3_666
O6 Cd2 O8 138.01(8) . 3_666
O9 Cd2 O8 52.51(8) 3_666 3_666
N3 Cd2 O7 85.98(9) . .
N4 Cd2 O7 136.67(9) 1_455 .
O10 Cd2 O7 83.04(8) . .
O6 Cd2 O7 52.31(8) . .
O9 Cd2 O7 135.99(8) 3_666 .
O8 Cd2 O7 86.15(8) 3_666 .
C1 O1 Cd1 93.5(2) . .
C1 O2 Cd1 90.7(2) . .
C1 O2 Cd1 123.8(2) . 3_556
Cd1 O2 Cd1 107.15(8) . 3_556
C8 O3 Cd1 83.43(18) . 1_655
C8 O4 Cd1 100.13(19) . 1_655
C9 O5 C6 118.2(2) . .
C15 O6 Cd2 95.0(2) . .
C15 O7 Cd2 88.28(19) . .
C16 O8 Cd2 91.1(2) . 3_666
C16 O9 Cd2 92.6(2) . 3_666
Cd2 O10 H10A 115(3) . .
Cd2 O10 H10B 111(3) . .
H10A O10 H10B 99(3) . .
H11A O11 H11B 110(5) . .
C21 N1 C17 115.8(3) . .
C21 N1 Cd1 121.5(2) . .
C17 N1 Cd1 121.9(2) . .
C26 N2 C27 116.6(3) . .
C26 N2 Cd1 125.3(2) . 4_556
C27 N2 Cd1 118.0(2) . 4_556
C33 N3 C29 116.8(3) . .
C33 N3 Cd2 121.5(2) . .
C29 N3 Cd2 121.3(2) . .
C39 N4 C38 116.9(3) . .
C39 N4 Cd2 121.8(2) . 1_655
C38 N4 Cd2 121.0(2) . 1_655
O1 C1 O2 122.0(3) . .
O1 C1 C2 119.0(3) . .
O2 C1 C2 119.0(3) . .
C7 C2 C3 120.2(3) . .
C7 C2 C1 119.1(3) . .
C3 C2 C1 120.7(3) . .
C2 C3 C4 120.1(3) . .
C2 C3 H3 120.0 . .
C4 C3 H3 120.0 . .
C5 C4 C3 119.3(3) . .
C5 C4 C8 119.1(3) . .
C3 C4 C8 121.5(3) . .
C6 C5 C4 119.8(3) . .
C6 C5 H5 120.1 . .
C4 C5 H5 120.1 . .
C7 C6 C5 121.2(3) . .
C7 C6 O5 118.9(3) . .
C5 C6 O5 119.6(3) . .
C6 C7 C2 119.5(3) . .
C6 C7 H7 120.2 . .
C2 C7 H7 120.2 . .
O3 C8 O4 122.8(3) . .
O3 C8 C4 120.3(3) . .
O4 C8 C4 116.9(3) . .
C10 C9 O5 122.8(3) . .
C10 C9 C14 121.4(3) . .
O5 C9 C14 115.8(3) . .
C9 C10 C11 119.5(3) . .
C9 C10 H10 120.3 . .
C11 C10 H10 120.3 . .
C12 C11 C10 120.5(3) . .
C12 C11 H11 119.8 . .
C10 C11 H11 119.8 . .
C11 C12 C13 120.3(3) . .
C11 C12 H12 119.9 . .
C13 C12 H12 119.9 . .
C12 C13 C14 120.4(3) . .
C12 C13 C15 118.7(3) . .
C14 C13 C15 121.0(3) . .
C9 C14 C13 118.0(3) . .
C9 C14 C16 121.8(3) . .
C13 C14 C16 120.2(3) . .
O7 C15 O6 122.1(3) . .
O7 C15 C13 120.2(3) . .
O6 C15 C13 117.7(3) . .
O9 C16 O8 122.0(3) . .
O9 C16 C14 119.1(3) . .
O8 C16 C14 118.8(3) . .
N1 C17 C18 123.8(4) . .
N1 C17 H17 118.1 . .
C18 C17 H17 118.1 . .
C17 C18 C19 120.5(4) . .
C17 C18 H18 119.8 . .
C19 C18 H18 119.8 . .
C20 C19 C18 115.9(3) . .
C20 C19 C22 122.4(4) . .
C18 C19 C22 121.6(4) . .
C19 C20 C21 120.5(4) . .
C19 C20 H20 119.7 . .
C21 C20 H20 119.7 . .
N1 C21 C20 123.4(3) . .
N1 C21 H21 118.3 . .
C20 C21 H21 118.3 . .
C19 C22 C23 117.0(3) . .
C19 C22 H22A 108.0 . .
C23 C22 H22A 108.0 . .
C19 C22 H22B 108.0 . .
C23 C22 H22B 108.0 . .
H22A C22 H22B 107.3 . .
C24 C23 C22 118.2(3) . .
C24 C23 H23A 107.8 . .
C22 C23 H23A 107.8 . .
C24 C23 H23B 107.8 . .
C22 C23 H23B 107.8 . .
H23A C23 H23B 107.1 . .
C28 C24 C25 116.4(3) . .
C28 C24 C23 120.3(3) . .
C25 C24 C23 123.1(3) . .
C26 C25 C24 120.2(3) . .
C26 C25 H25 119.9 . .
C24 C25 H25 119.9 . .
N2 C26 C25 123.1(3) . .
N2 C26 H26 118.4 . .
C25 C26 H26 118.4 . .
N2 C27 C28 123.4(3) . .
N2 C27 H27 118.3 . .
C28 C27 H27 118.3 . .
C24 C28 C27 120.2(3) . .
C24 C28 H28 119.9 . .
C27 C28 H28 119.9 . .
N3 C29 C30 123.4(3) . .
N3 C29 H29 118.3 . .
C30 C29 H29 118.3 . .
C31 C30 C29 120.1(3) . .
C31 C30 H30 120.0 . .
C29 C30 H30 120.0 . .
C30 C31 C32 116.2(3) . .
C30 C31 C34 121.0(3) . .
C32 C31 C34 122.7(3) . .
C33 C32 C31 120.7(3) . .
C33 C32 H32 119.6 . .
C31 C32 H32 119.6 . .
N3 C33 C32 122.7(3) . .
N3 C33 H33 118.7 . .
C32 C33 H33 118.7 . .
C31 C34 C35 113.5(3) . .
C31 C34 H34A 108.9 . .
C35 C34 H34A 108.9 . .
C31 C34 H34B 108.9 . .
C35 C34 H34B 108.9 . .
H34A C34 H34B 107.7 . .
C36 C35 C34 114.8(3) . .
C36 C35 H35A 108.6 . .
C34 C35 H35A 108.6 . .
C36 C35 H35B 108.6 . .
C34 C35 H35B 108.6 . .
H35A C35 H35B 107.5 . .
C40 C36 C37 117.0(3) . .
C40 C36 C35 121.3(3) . .
C37 C36 C35 121.6(3) . .
C36 C37 C38 120.0(3) . .
C36 C37 H37 120.0 . .
C38 C37 H37 120.0 . .
N4 C38 C37 122.5(3) . .
N4 C38 H38 118.7 . .
C37 C38 H38 118.7 . .
N4 C39 C40 123.4(3) . .
N4 C39 H39 118.3 . .
C40 C39 H39 118.3 . .
C39 C40 C36 120.1(3) . .
C39 C40 H40 120.0 . .
C36 C40 H40 120.0 . .

loop_
_geom_bond_atom_site_label_1
_geom_bond_atom_site_label_2
_geom_bond_distance
_geom_bond_site_symmetry_2
Cd1 O4 2.247(2) 1_455
Cd1 N2 2.295(3) 4
Cd1 O1 2.398(2) .
Cd1 N1 2.444(3) .
Cd1 O2 2.455(2) .
Cd1 O2 2.602(2) 3_556
Cd1 O3 2.614(2) 1_455
Cd2 N3 2.302(3) .
Cd2 N4 2.329(3) 1_455
Cd2 O10 2.333(2) .
Cd2 O6 2.409(2) .
Cd2 O9 2.461(2) 3_666
Cd2 O8 2.490(2) 3_666
Cd2 O7 2.555(2) .
O1 C1 1.252(4) .
O2 C1 1.260(4) .
O3 C8 1.251(4) .
O4 C8 1.265(4) .
O5 C9 1.385(4) .
O5 C6 1.405(3) .
O6 C15 1.253(4) .
O7 C15 1.252(4) .
O8 C16 1.255(4) .
O9 C16 1.249(4) .
O10 H10A 0.856(10) .
O10 H10B 0.855(10) .
O11 H11A 0.860(10) .
O11 H11B 0.858(10) .
N1 C21 1.338(4) .
N1 C17 1.342(4) .
N2 C26 1.335(4) .
N2 C27 1.342(4) .
N3 C33 1.328(4) .
N3 C29 1.337(4) .
N4 C39 1.331(4) .
N4 C38 1.343(4) .
C1 C2 1.502(4) .
C2 C7 1.386(4) .
C2 C3 1.388(4) .
C3 C4 1.399(4) .
C3 H3 0.9300 .
C4 C5 1.393(4) .
C4 C8 1.510(4) .
C5 C6 1.379(4) .
C5 H5 0.9300 .
C6 C7 1.378(4) .
C7 H7 0.9300 .
C9 C10 1.384(4) .
C9 C14 1.394(4) .
C10 C11 1.386(5) .
C10 H10 0.9300 .
C11 C12 1.377(5) .
C11 H11 0.9300 .
C12 C13 1.386(4) .
C12 H12 0.9300 .
C13 C14 1.410(4) .
C13 C15 1.501(4) .
C14 C16 1.506(4) .
C17 C18 1.376(5) .
C17 H17 0.9300 .
C18 C19 1.385(5) .
C18 H18 0.9300 .
C19 C20 1.381(5) .
C19 C22 1.514(5) .
C20 C21 1.387(5) .
C20 H20 0.9300 .
C21 H21 0.9300 .
C22 C23 1.520(6) .
C22 H22A 0.9700 .
C22 H22B 0.9700 .
C23 C24 1.509(5) .
C23 H23A 0.9700 .
C23 H23B 0.9700 .
C24 C28 1.378(5) .
C24 C25 1.391(5) .
C25 C26 1.383(5) .
C25 H25 0.9300 .
C26 H26 0.9300 .
C27 C28 1.381(5) .
C27 H27 0.9300 .
C28 H28 0.9300 .
C29 C30 1.379(5) .
C29 H29 0.9300 .
C30 C31 1.373(5) .
C30 H30 0.9300 .
C31 C32 1.381(5) .
C31 C34 1.501(5) .
C32 C33 1.381(5) .
C32 H32 0.9300 .
C33 H33 0.9300 .
C34 C35 1.520(5) .
C34 H34A 0.9700 .
C34 H34B 0.9700 .
C35 C36 1.512(4) .
C35 H35A 0.9700 .
C35 H35B 0.9700 .
C36 C40 1.376(5) .
C36 C37 1.379(5) .
C37 C38 1.386(5) .
C37 H37 0.9300 .
C38 H38 0.9300 .
C39 C40 1.373(5) .
C39 H39 0.9300 .
C40 H40 0.9300 .

loop_
_geom_torsion_atom_site_label_1
_geom_torsion_atom_site_label_2
_geom_torsion_atom_site_label_3
_geom_torsion_atom_site_label_4
_geom_torsion
_geom_torsion_site_symmetry_1
Cd1 O1 C1 O2 -2.7(4) .
Cd1 O1 C1 C2 175.7(3) .
Cd1 O2 C1 O1 2.7(4) .
Cd1 O2 C1 O1 -108.6(3) 3_556
Cd1 O2 C1 C2 -175.8(3) .
Cd1 O2 C1 C2 73.0(4) 3_556
O1 C1 C2 C7 -163.1(3) .
O2 C1 C2 C7 15.4(5) .
O1 C1 C2 C3 19.0(5) .
O2 C1 C2 C3 -162.5(3) .
C7 C2 C3 C4 -1.2(4) .
C1 C2 C3 C4 176.7(3) .
C2 C3 C4 C5 1.5(4) .
C2 C3 C4 C8 -174.4(3) .
C3 C4 C5 C6 -0.3(4) .
C8 C4 C5 C6 175.7(3) .
C4 C5 C6 C7 -1.2(5) .
C4 C5 C6 O5 -175.7(3) .
C9 O5 C6 C7 101.3(3) .
C9 O5 C6 C5 -84.0(3) .
C5 C6 C7 C2 1.5(5) .
O5 C6 C7 C2 176.1(3) .
C3 C2 C7 C6 -0.3(4) .
C1 C2 C7 C6 -178.3(3) .
Cd1 O3 C8 O4 -5.0(3) 1_655
Cd1 O3 C8 C4 173.3(3) 1_655
Cd1 O4 C8 O3 5.9(4) 1_655
Cd1 O4 C8 C4 -172.4(2) 1_655
C5 C4 C8 O3 -172.7(3) .
C3 C4 C8 O3 3.3(4) .
C5 C4 C8 O4 5.7(4) .
C3 C4 C8 O4 -178.3(3) .
C6 O5 C9 C10 -6.2(4) .
C6 O5 C9 C14 176.4(3) .
O5 C9 C10 C11 -177.1(3) .
C14 C9 C10 C11 0.1(5) .
C9 C10 C11 C12 -0.1(5) .
C10 C11 C12 C13 0.0(5) .
C11 C12 C13 C14 0.2(5) .
C11 C12 C13 C15 179.0(3) .
C10 C9 C14 C13 0.0(4) .
O5 C9 C14 C13 177.4(3) .
C10 C9 C14 C16 -178.6(3) .
O5 C9 C14 C16 -1.3(4) .
C12 C13 C14 C9 -0.2(4) .
C15 C13 C14 C9 -178.9(3) .
C12 C13 C14 C16 178.5(3) .
C15 C13 C14 C16 -0.2(4) .
Cd2 O7 C15 O6 -15.0(3) .
Cd2 O7 C15 C13 165.9(3) .
Cd2 O6 C15 O7 16.0(4) .
Cd2 O6 C15 C13 -164.9(2) .
C12 C13 C15 O7 131.4(3) .
C14 C13 C15 O7 -49.8(4) .
C12 C13 C15 O6 -47.7(4) .
C14 C13 C15 O6 131.1(3) .
Cd2 O9 C16 O8 14.1(4) 3_666
Cd2 O9 C16 C14 -163.8(3) 3_666
Cd2 O8 C16 O9 -14.0(4) 3_666
Cd2 O8 C16 C14 164.0(3) 3_666
C9 C14 C16 O9 -60.2(4) .
C13 C14 C16 O9 121.2(3) .
C9 C14 C16 O8 121.8(3) .
C13 C14 C16 O8 -56.8(4) .
C21 N1 C17 C18 0.9(6) .
Cd1 N1 C17 C18 -169.2(3) .
N1 C17 C18 C19 1.3(6) .
C17 C18 C19 C20 -2.3(5) .
C17 C18 C19 C22 173.8(3) .
C18 C19 C20 C21 1.3(5) .
C22 C19 C20 C21 -174.8(3) .
C17 N1 C21 C20 -2.0(5) .
Cd1 N1 C21 C20 168.1(3) .
C19 C20 C21 N1 0.9(6) .
C20 C19 C22 C23 -50.9(5) .
C18 C19 C22 C23 133.2(4) .
C19 C22 C23 C24 -87.6(5) .
C22 C23 C24 C28 140.8(4) .
C22 C23 C24 C25 -44.2(5) .
C28 C24 C25 C26 2.8(5) .
C23 C24 C25 C26 -172.4(3) .
C27 N2 C26 C25 -1.6(5) .
Cd1 N2 C26 C25 176.2(3) 4_556
C24 C25 C26 N2 -0.6(6) .
C26 N2 C27 C28 1.7(5) .
Cd1 N2 C27 C28 -176.4(3) 4_556
C25 C24 C28 C27 -2.7(5) .
C23 C24 C28 C27 172.6(3) .
N2 C27 C28 C24 0.5(6) .
C33 N3 C29 C30 -0.2(6) .
Cd2 N3 C29 C30 -172.2(3) .
N3 C29 C30 C31 3.3(6) .
C29 C30 C31 C32 -4.3(6) .
C29 C30 C31 C34 174.0(3) .
C30 C31 C32 C33 2.5(5) .
C34 C31 C32 C33 -175.7(3) .
C29 N3 C33 C32 -1.8(6) .
Cd2 N3 C33 C32 170.3(3) .
C31 C32 C33 N3 0.6(6) .
C30 C31 C34 C35 131.4(4) .
C32 C31 C34 C35 -50.5(5) .
C31 C34 C35 C36 -59.2(4) .
C34 C35 C36 C40 135.3(4) .
C34 C35 C36 C37 -47.2(5) .
C40 C36 C37 C38 3.0(5) .
C35 C36 C37 C38 -174.7(3) .
C39 N4 C38 C37 -0.8(6) .
Cd2 N4 C38 C37 174.1(3) 1_655
C36 C37 C38 N4 -1.2(6) .
C38 N4 C39 C40 0.9(6) .
Cd2 N4 C39 C40 -173.9(3) 1_655
N4 C39 C40 C36 1.0(6) .
C37 C36 C40 C39 -2.9(5) .
C35 C36 C40 C39 174.8(3) .
